data_1563674
loop_
_publ_author_name
'Clark, Joshua L.'
'Taylor, Alaric'
'Geddis, Ailsa'
'Neyyappadath, Rifahath M.'
'Piscelli, Bruno A.'
'Yu, Cihang'
'Cordes, David B.'
'Slawin, Alexandra M. Z.'
'Cormanich, Rodrigo A.'
'Guldin, Stefan'
'O'Hagan, David'

_publ_section_title
;
 Supramolecular packing of alkyl substituted Janus face all-cis
 2,3,4,5,6-pentafluorocyclohexyl motifs
;
_journal_name_full 'Chemical Science'
_journal_paper_doi 10.1039/D1SC02130C
_journal_year 2021
_chemical_formula_moiety 'C14 H16 F10'
_chemical_formula_sum 'C14 H16 F10'
_chemical_formula_weight 374.27
_space_group_crystal_system monoclinic
_space_group_IT_number 14
_space_group_name_Hall '-P 2ybc'
_space_group_name_H-M_alt 'P 1 21/c 1'
_atom_sites_solution_hydrogens geom
_atom_sites_solution_primary dual
_audit_creation_date 2021-03-05
_audit_creation_method
;
Olex2 1.3
(compiled 2020.11.12 svn.r5f609507 for OlexSys, GUI svn.r6272)
;
_audit_update_record
;
2021-03-08 deposited with the CCDC.	2021-06-23 downloaded from the CCDC.
;
_cell_angle_alpha 90
_cell_angle_beta 103.293(16)
_cell_angle_gamma 90
_cell_formula_units_Z 2
_cell_length_a 6.3268(9)
_cell_length_b 11.8350(16)
_cell_length_c 9.9391(16)
_cell_measurement_reflns_used 1062
_cell_measurement_temperature 173
_cell_measurement_theta_max 63.8570
_cell_measurement_theta_min 5.9160
_cell_volume 724.28(19)
_computing_cell_refinement 'CrysAlisPro 1.171.40.14a (Rigaku OD, 2018)'
_computing_data_collection 'CrystalClear-SM Expert 2.1 b45 (Rigaku OD, 2015)'
_computing_data_reduction 'CrysAlisPro 1.171.40.14a (Rigaku OD, 2018)'
_computing_molecular_graphics 'Olex2 1.3 (Dolomanov et al., 2009)'
_computing_publication_material 'Olex2 1.3 (Dolomanov et al., 2009)'
_computing_structure_refinement 'SHELXL 2018/3 (Sheldrick, 2015)'
_computing_structure_solution 'SHELXT 2018/2 (Sheldrick, 2018)'
_diffrn_ambient_temperature 173
_diffrn_detector 'hybrid photon counting detector'
_diffrn_measured_fraction_theta_full 0.998
_diffrn_measured_fraction_theta_max 0.993
_diffrn_measurement_details
;
List of Runs (angles in degrees, time in seconds):

  # Type    Start    End  Width  t~exp~   \w     \q     \k     \f   Frames
#--------------------------------------------------------------------------
  1  \f      0.00 200.00   0.50   40.00   0.00 -30.00   0.00    --   400
  2  \w    -72.00   1.00   0.50   40.00    --  -30.00 -72.00 -90.00  146
  3  \w   -113.00 -71.00   0.50   40.00    --  -30.00 180.00 -45.00   84
  4  \f      0.00 200.00   0.50   40.00   0.00 -67.00   0.00    --   400
  5  \w    -85.00 -13.00   0.50   40.00    --  -67.00  72.00  90.00  144
  6  \w   -133.00 -93.00   0.50   40.00    --  -67.00 180.00   0.00   80
  7  \w    -85.00 -12.00   0.50   40.00    --  -67.00  72.00 -90.00  146
  8  \w   -126.00 -86.00   0.50   40.00    --  -67.00 180.00-180.00   80
  9  \f      0.00 200.00   0.50   40.00 -25.00-110.00   0.00    --   400
 10  \w   -128.00 -20.00   0.50   40.00    -- -110.00  72.00-135.00  216
 11  \w   -128.00 -20.00   0.50   40.00    -- -110.00  72.00  45.00  216
 12  \w   -115.00 -20.00   0.50   40.00    -- -110.00  72.00 -45.00  190
 13  \w   -113.00 -23.00   0.50   40.00    -- -110.00  72.00 135.00  180
 14  \w   -141.00 -46.00   0.50   40.00    -- -110.00 180.00 -90.00  190
 15  \w   -141.00 -46.00   0.50   40.00    -- -110.00 180.00-180.00  190
 16  \w   -141.00 -59.00   0.50   40.00    -- -110.00 180.00  90.00  164
 17  \w   -141.00 -55.00   0.50   40.00    -- -110.00 180.00   0.00  172
 18  \w   -141.00 -59.00   0.50   40.00    -- -110.00 180.00  45.00  164
 19  \w   -141.00 -78.00   0.50   40.00    -- -110.00 180.00 -45.00  126
 20  \w   -140.00 -77.00   0.50   40.00    -- -110.00 180.00-135.00  126
 21  \w   -140.00 -56.00   0.50   40.00    -- -110.00 180.00 135.00  168
;
_diffrn_measurement_device 'AFC12: Kappa 4 circle'
_diffrn_measurement_device_type 'Rigaku XtaLAB P100K'
_diffrn_measurement_method '\w and \f scans'
_diffrn_measurement_specimen_support Loop
_diffrn_orient_matrix_type 'CrysAlisPro convention (1999,Acta A55,543-557)'
_diffrn_orient_matrix_UB_11 0.0687687000
_diffrn_orient_matrix_UB_12 -0.0932125000
_diffrn_orient_matrix_UB_13 0.1092692000
_diffrn_orient_matrix_UB_21 0.2103266000
_diffrn_orient_matrix_UB_22 -0.0186772000
_diffrn_orient_matrix_UB_23 -0.0504482000
_diffrn_orient_matrix_UB_31 0.1170426000
_diffrn_orient_matrix_UB_32 0.0887019000
_diffrn_orient_matrix_UB_33 0.1043958000
_diffrn_radiation_monochromator 'Rigaku Osmic Confocal Optical System'
_diffrn_radiation_probe x-ray
_diffrn_radiation_type 'Cu K\a'
_diffrn_radiation_wavelength 1.54184
_diffrn_reflns_av_R_equivalents 0.1814
_diffrn_reflns_av_unetI/netI 0.0668
_diffrn_reflns_Laue_measured_fraction_full 0.998
_diffrn_reflns_Laue_measured_fraction_max 0.993
_diffrn_reflns_limit_h_max 7
_diffrn_reflns_limit_h_min -7
_diffrn_reflns_limit_k_max 14
_diffrn_reflns_limit_k_min -12
_diffrn_reflns_limit_l_max 11
_diffrn_reflns_limit_l_min -11
_diffrn_reflns_number 7216
_diffrn_reflns_point_group_measured_fraction_full 0.998
_diffrn_reflns_point_group_measured_fraction_max 0.993
_diffrn_reflns_theta_full 67.684
_diffrn_reflns_theta_max 68.235
_diffrn_reflns_theta_min 5.908
_diffrn_source 'Rotating Anode'
_diffrn_source_type 'Rigaku MM-007HF'
_exptl_absorpt_coefficient_mu 1.726
_exptl_absorpt_correction_T_max 1.00000
_exptl_absorpt_correction_T_min 0.08312
_exptl_absorpt_correction_type multi-scan
_exptl_absorpt_process_details
;
CrysAlisPro 1.171.40.14a (Rigaku Oxford Diffraction, 2018)
Empirical absorption correction using spherical harmonics,
 implemented in SCALE3 ABSPACK scaling algorithm.
;
_exptl_crystal_colour colourless
_exptl_crystal_colour_primary colourless
_exptl_crystal_density_diffrn 1.716
_exptl_crystal_description plate
_exptl_crystal_F_000 380
_exptl_crystal_size_max 0.05
_exptl_crystal_size_mid 0.03
_exptl_crystal_size_min 0.01
_refine_diff_density_max 0.573
_refine_diff_density_min -0.424
_refine_diff_density_rms 0.150
_refine_ls_extinction_coef 0.066(15)
_refine_ls_extinction_expression Fc^*^=kFc[1+0.001xFc^2^\l^3^/sin(2\q)]^-1/4^
_refine_ls_extinction_method 'SHELXL-2018/3 (Sheldrick 2018)'
_refine_ls_goodness_of_fit_ref 1.091
_refine_ls_hydrogen_treatment constr
_refine_ls_matrix_type full
_refine_ls_number_parameters 110
_refine_ls_number_reflns 1318
_refine_ls_number_restraints 0
_refine_ls_restrained_S_all 1.091
_refine_ls_R_factor_all 0.2141
_refine_ls_R_factor_gt 0.1179
_refine_ls_shift/su_max 0.001
_refine_ls_shift/su_mean 0.000
_refine_ls_structure_factor_coef Fsqd
_refine_ls_weighting_details 'w=1/[\s^2^(Fo^2^)+(0.2000P)^2^] where P=(Fo^2^+2Fc^2^)/3'
_refine_ls_weighting_scheme calc
_refine_ls_wR_factor_gt 0.2865
_refine_ls_wR_factor_ref 0.3811
_reflns_Friedel_coverage 0.000
_reflns_number_gt 477
_reflns_number_total 1318
_reflns_threshold_expression 'I > 2\s(I)'
_cod_data_source_file d1sc02130c3.cif
_cod_data_source_block 5
_cod_depositor_comments
;
The following automatic conversions were performed:

data item '_diffrn_radiation_probe' value 'X-ray' was changed to
'x-ray' in accordance with the
/home/data/users/saulius/crontab/automatic-downloads/rss-feeds/RSC/lib/dictionaries/cif_core.dic
dictionary named 'cif_core.dic' version 2.4.2 last updated on
2011-04-26.

Automatic conversion script
Id: cif_fix_values 7556 2019-12-06 15:28:31Z antanas 
;
_cod_original_sg_symbol_H-M P21/c
_cod_database_code 1563674
_shelx_shelxl_version_number 2018/3
_shelx_space_group_comment
;
The symmetry employed for this shelxl refinement is uniquely defined
by the following loop, which should always be used as a source of
symmetry information in preference to the above space-group names.
They are only intended as comments.
;
_shelx_estimated_absorpt_t_max 0.983
_shelx_estimated_absorpt_t_min 0.919
_olex2_refinement_description
;
1. Fixed Uiso
 At 1.2 times of:
  All C(H) groups, All C(H,H) groups
2.a Ternary CH refined with riding coordinates:
 C1(H1), C2(H2), C3(H3), C4(H4), C5(H5), C6(H6)
2.b Secondary CH2 refined with riding coordinates:
 C7(H7A,H7B)
;

loop_
_space_group_symop_operation_xyz
'x, y, z'
'-x, y+1/2, -z+1/2'
'-x, -y, -z'
'x, -y-1/2, z-1/2'

loop_
_atom_site_label
_atom_site_type_symbol
_atom_site_fract_x
_atom_site_fract_y
_atom_site_fract_z
_atom_site_U_iso_or_equiv
_atom_site_adp_type
_atom_site_occupancy
_atom_site_site_symmetry_order
_atom_site_calc_flag
_atom_site_refinement_flags_posn
_atom_site_refinement_flags_adp
_atom_site_refinement_flags_occupancy
_atom_site_disorder_assembly
_atom_site_disorder_group
F2 F 0.4729(8) 0.6539(4) 0.4562(6) 0.1066(19) Uani 1 1 d . . . . .
F3 F 0.6385(9) 0.8306(5) 0.6268(6) 0.123(2) Uani 1 1 d . . . . .
F4 F 0.3703(8) 0.8749(4) 0.3774(5) 0.107(2) Uani 1 1 d . . . . .
F5 F -0.0649(8) 0.9143(4) 0.3593(5) 0.113(2) Uani 1 1 d . . . . .
F6 F 0.0595(8) 0.7012(4) 0.3023(5) 0.1014(18) Uani 1 1 d . . . . .
C1 C 0.1435(13) 0.6471(7) 0.5386(10) 0.093(3) Uani 1 1 d . . . . .
H1 H 0.092677 0.658836 0.625698 0.111 Uiso 1 1 calc R U . . .
C2 C 0.3876(13) 0.6782(7) 0.5713(9) 0.090(3) Uani 1 1 d . . . . .
H2 H 0.466515 0.632684 0.652170 0.109 Uiso 1 1 calc R U . . .
C3 C 0.4163(14) 0.8032(8) 0.6060(11) 0.102(3) Uani 1 1 d . . . . .
H3 H 0.370136 0.817113 0.694232 0.122 Uiso 1 1 calc R U . . .
C4 C 0.2907(14) 0.8802(8) 0.4980(9) 0.096(3) Uani 1 1 d . . . . .
H4 H 0.304617 0.959369 0.534019 0.115 Uiso 1 1 calc R U . . .
C5 C 0.0538(13) 0.8454(7) 0.4676(9) 0.089(3) Uani 1 1 d . . . . .
H5 H -0.001600 0.861180 0.552148 0.107 Uiso 1 1 calc R U . . .
C6 C 0.0090(13) 0.7245(7) 0.4305(9) 0.086(2) Uani 1 1 d . . . . .
H6 H -0.148591 0.708827 0.423162 0.103 Uiso 1 1 calc R U . . .
C7 C 0.1175(12) 0.5194(7) 0.5040(9) 0.091(3) Uani 1 1 d . . . . .
H7A H 0.155753 0.504820 0.414466 0.109 Uiso 1 1 calc R U . . .
H7B H 0.218159 0.475442 0.576175 0.109 Uiso 1 1 calc R U . . .

loop_
_atom_site_aniso_label
_atom_site_aniso_U_11
_atom_site_aniso_U_22
_atom_site_aniso_U_33
_atom_site_aniso_U_23
_atom_site_aniso_U_13
_atom_site_aniso_U_12
F2 0.104(4) 0.101(4) 0.124(4) 0.003(3) 0.044(3) 0.008(3)
F3 0.104(4) 0.128(5) 0.137(5) 0.000(3) 0.030(3) -0.016(3)
F4 0.114(4) 0.098(4) 0.117(4) 0.001(3) 0.043(3) -0.008(3)
F5 0.121(4) 0.097(4) 0.125(4) 0.013(3) 0.034(3) 0.013(3)
F6 0.102(4) 0.097(4) 0.108(4) -0.004(3) 0.030(3) -0.008(3)
C1 0.096(6) 0.075(5) 0.116(7) 0.007(5) 0.040(5) -0.001(4)
C2 0.088(6) 0.096(7) 0.093(6) 0.002(5) 0.033(4) 0.003(4)
C3 0.078(6) 0.100(7) 0.130(8) -0.012(6) 0.030(5) -0.019(5)
C4 0.106(7) 0.099(6) 0.096(6) -0.005(5) 0.052(5) -0.002(5)
C5 0.093(6) 0.073(5) 0.102(6) 0.007(5) 0.025(5) 0.007(4)
C6 0.090(5) 0.084(6) 0.092(6) -0.006(5) 0.038(4) 0.002(4)
C7 0.092(5) 0.072(5) 0.112(7) -0.001(4) 0.033(5) -0.008(4)

loop_
_atom_type_symbol
_atom_type_description
_atom_type_scat_dispersion_real
_atom_type_scat_dispersion_imag
_atom_type_scat_source
C C 0.0181 0.0091 'International Tables Vol C Tables 4.2.6.8 and 6.1.1.4'
H H 0.0000 0.0000 'International Tables Vol C Tables 4.2.6.8 and 6.1.1.4'
F F 0.0727 0.0534 'International Tables Vol C Tables 4.2.6.8 and 6.1.1.4'

loop_
_geom_angle_atom_site_label_1
_geom_angle_atom_site_label_2
_geom_angle_atom_site_label_3
_geom_angle
_geom_angle_site_symmetry_1
_geom_angle_site_symmetry_3
_geom_angle_publ_flag
C2 C1 H1 106.8 . . ?
C2 C1 C7 109.2(6) . . ?
C6 C1 H1 106.8 . . ?
C6 C1 C2 112.1(7) . . ?
C6 C1 C7 114.8(8) . . ?
C7 C1 H1 106.8 . . ?
F2 C2 C1 109.4(7) . . ?
F2 C2 H2 109.3 . . ?
F2 C2 C3 109.6(7) . . ?
C1 C2 H2 109.3 . . ?
C3 C2 C1 109.9(7) . . ?
C3 C2 H2 109.3 . . ?
F3 C3 C2 108.7(7) . . ?
F3 C3 H3 108.4 . . ?
F3 C3 C4 108.3(7) . . ?
C2 C3 H3 108.4 . . ?
C4 C3 C2 114.6(8) . . ?
C4 C3 H3 108.4 . . ?
F4 C4 C3 110.6(7) . . ?
F4 C4 H4 109.1 . . ?
F4 C4 C5 110.5(7) . . ?
C3 C4 H4 109.1 . . ?
C3 C4 C5 108.5(7) . . ?
C5 C4 H4 109.1 . . ?
F5 C5 C4 108.8(7) . . ?
F5 C5 H5 107.7 . . ?
F5 C5 C6 109.1(7) . . ?
C4 C5 H5 107.7 . . ?
C6 C5 C4 115.7(7) . . ?
C6 C5 H5 107.7 . . ?
F6 C6 C1 108.3(6) . . ?
F6 C6 C5 110.0(6) . . ?
F6 C6 H6 109.1 . . ?
C1 C6 H6 109.1 . . ?
C5 C6 C1 111.2(7) . . ?
C5 C6 H6 109.1 . . ?
C1 C7 H7A 109.5 . . ?
C1 C7 H7B 109.5 . . ?
C7 C7 C1 110.7(8) 3_566 . ?
C7 C7 H7A 109.5 3_566 . ?
C7 C7 H7B 109.5 3_566 . ?
H7A C7 H7B 108.1 . . ?

loop_
_geom_bond_atom_site_label_1
_geom_bond_atom_site_label_2
_geom_bond_distance
_geom_bond_site_symmetry_2
_geom_bond_publ_flag
F2 C2 1.403(9) . ?
F3 C3 1.411(9) . ?
F4 C4 1.404(8) . ?
F5 C5 1.419(9) . ?
F6 C6 1.410(8) . ?
C1 H1 1.0000 . ?
C1 C2 1.548(11) . ?
C1 C6 1.517(11) . ?
C1 C7 1.550(11) . ?
C2 H2 1.0000 . ?
C2 C3 1.520(12) . ?
C3 H3 1.0000 . ?
C3 C4 1.490(12) . ?
C4 H4 1.0000 . ?
C4 C5 1.516(11) . ?
C5 H5 1.0000 . ?
C5 C6 1.488(11) . ?
C6 H6 1.0000 . ?
C7 C7 1.540(14) 3_566 ?
C7 H7A 0.9900 . ?
C7 H7B 0.9900 . ?

loop_
_geom_torsion_atom_site_label_1
_geom_torsion_atom_site_label_2
_geom_torsion_atom_site_label_3
_geom_torsion_atom_site_label_4
_geom_torsion
_geom_torsion_site_symmetry_1
_geom_torsion_site_symmetry_2
_geom_torsion_site_symmetry_3
_geom_torsion_site_symmetry_4
_geom_torsion_publ_flag
F2 C2 C3 F3 -56.1(10) . . . . ?
F2 C2 C3 C4 65.1(8) . . . . ?
F3 C3 C4 F4 54.6(9) . . . . ?
F3 C3 C4 C5 175.9(7) . . . . ?
F4 C4 C5 F5 -55.4(9) . . . . ?
F4 C4 C5 C6 67.7(9) . . . . ?
F5 C5 C6 F6 56.2(8) . . . . ?
F5 C5 C6 C1 176.3(7) . . . . ?
C1 C2 C3 F3 -176.4(7) . . . . ?
C1 C2 C3 C4 -55.1(10) . . . . ?
C2 C1 C6 F6 69.7(9) . . . . ?
C2 C1 C6 C5 -51.2(10) . . . . ?
C2 C1 C7 C7 170.1(9) . . . 3_566 ?
C2 C3 C4 F4 -66.9(9) . . . . ?
C2 C3 C4 C5 54.4(10) . . . . ?
C3 C4 C5 F5 -176.8(7) . . . . ?
C3 C4 C5 C6 -53.6(10) . . . . ?
C4 C5 C6 F6 -66.8(9) . . . . ?
C4 C5 C6 C1 53.2(10) . . . . ?
C6 C1 C2 F2 -68.5(9) . . . . ?
C6 C1 C2 C3 51.9(10) . . . . ?
C6 C1 C7 C7 -63.2(11) . . . 3_566 ?
C7 C1 C2 F2 59.7(8) . . . . ?
C7 C1 C2 C3 -179.8(8) . . . . ?
C7 C1 C6 F6 -55.5(8) . . . . ?
C7 C1 C6 C5 -176.5(6) . . . . ?
